data_1547261
loop_
_publ_author_name
'Rui Wu'
'Cong Zhu'
'Xiu-Jiang Du'
'Li-Xia Xiong'
'Shu-Jing Yu'
'Xing-Hai Liu'
'Zheng-Ming Li'
'Wei-Guang Zhao'

_publ_section_title
;
 Synthesis, crystal structure and larvicidal activity of novel diamide
 derivatives against Culex pipiens
;
_journal_name_full 'Chemistry Central Journal'
_journal_page_first 99
_journal_paper_doi 10.1186/1752-153X-6-99
_journal_volume 6
_journal_year 2012
_chemical_formula_sum 'C20 H23 Cl N2 O2'
_chemical_formula_weight 358.85
_space_group_IT_number 2
_symmetry_cell_setting triclinic
_symmetry_Int_Tables_number 2
_symmetry_space_group_name_Hall '-P 1'
_symmetry_space_group_name_H-M 'P -1'
_cell_angle_alpha 70.49(3)
_cell_angle_beta 73.27(3)
_cell_angle_gamma 64.00(3)
_cell_formula_units_Z 2
_cell_length_a 9.4583(19)
_cell_length_b 10.494(2)
_cell_length_c 11.545(2)
_cell_volume 957.2(4)
_diffrn_ambient_temperature 293
_diffrn_radiation_probe x-ray
_diffrn_radiation_type MoK\a
_diffrn_radiation_wavelength 0.71073
_exptl_absorpt_coefficient_mu 0.214
_exptl_crystal_density_diffrn 1.245
_exptl_crystal_F_000 380
_refine_ls_goodness_of_fit_ref 1.043
_refine_ls_number_parameters 237
_refine_ls_number_reflns 4491
_refine_ls_R_factor_all 0.1115
_refine_ls_R_factor_gt 0.0476
_refine_ls_wR_factor_gt 0.0971
_refine_ls_wR_factor_ref 0.1174
_cod_data_source_file Chemistry-Central-Journal-2012-6-99.cif
_cod_data_source_block 1
_cod_depositor_comments
;
The following automatic conversions were performed:

'_journal_paper_doi' value 'https://doi.org/10.1186/1752-153X-6-99'
was changed to '10.1186/1752-153X-6-99'.

Automatic conversion script
Id: cif_fix_values 6433 2018-09-21 13:16:33Z andrius 
;
_cod_original_cell_volume 957.2(3)
_cod_database_code 1547261

loop_
_space_group_symop_id
_space_group_symop_operation_xyz
1 x,y,z
2 -x,-y,-z

loop_
_atom_site_aniso_label
_atom_site_aniso_U_11
_atom_site_aniso_U_22
_atom_site_aniso_U_33
_atom_site_aniso_U_23
_atom_site_aniso_U_13
_atom_site_aniso_U_12
Cl1 0.1100(10) 0.0940(10) 0.0560(10) -0.0380(10) -0.0100(10) -0.0380(10)
O1 0.0370(10) 0.0850(10) 0.0520(10) -0.0240(10) -0.0050(10) -0.0270(10)
O2 0.0430(10) 0.0950(10) 0.0620(10) -0.0440(10) 0.0070(10) -0.0410(10)
N1 0.0330(10) 0.0600(10) 0.0390(10) -0.0230(10) 0.0010(10) -0.0200(10)
N2 0.0430(10) 0.0620(10) 0.0440(10) -0.0300(10) 0.0050(10) -0.0290(10)
C1 0.060(2) 0.068(2) 0.064(2) -0.0260(10) -0.0020(10) -0.029(2)
C2 0.081(2) 0.074(2) 0.090(2) -0.031(2) 0.007(2) -0.030(2)
C3 0.098(3) 0.096(3) 0.103(2) -0.064(2) 0.028(2) -0.056(2)
C4 0.088(2) 0.128(3) 0.76(2) -0.062(2) 0.015(2) -0.065(2)
C5 0.063(2) 0.085(2) 0.0510(10) -0.0350(10) 0.0000(10) -0.033(2)
C6 0.0450(10) 0.060(2) 0.0350(10) -0.0180(10) 0.0040(10) -0.0280(10)
C7 0.0500(10) 0.057(2) 0.0400(10) -0.0160(10) -0.0020(10) -0.0290(10)
C8 0.0390(10) 0.0450(10) 0.0440(10) -0.0210(10) -0.0020(10) -0.0200(10)
C9 0.0400(10) 0.054(2) 0.0390(10) -0.0200(10) -0.0010(10) -0.0230(10)
C10 0.063(2) 0.058(2) 0.0520(10) -0.0200(10) -0.0010(10) -0.0270(10)
C11 0.081(2) 0.069(2) 0.111(2) 0.001(2) -0.030(2) -0.021(2)
C12 0.132(3) 0.073(2) 0.085(2) -0.033(2) -0.010(2) -0.050(2)
C13 0.0350(10) 0.0530(10) 0.0400(10) -0.0170(10) -0.0030(10) -0.0210(10)
C14 0.053(2) 0.055(2) 0.0380(10) -0.0200(10) -0.0010(10) -0.0240(10)
C15 0.0430(10) 0.054(2) 0.0440(10) -0.0210(10) 0.0010(10) -0.0210(10)
C16 0.068(2) 0.064(2) 0.056(2) -0.0200(10) -0.0080(10) -0.013(2)
C17 0.099(3) 0.069(2) 0.075(2) -0.011(2) -0.014(2) 0.001(2)
C18 0.101(3) 0.057(2) 0.108(3) -0.027(2) -0.002(2) -0.008(2)
C19 0.085(2) 0.071(2) 0.094(2) -0.049(2) 0.002(2) -0.023(2)
C20 0.053(2) 0.064(2) 0.0580(10) -0.0310(10) 0.0000(10) -0.0230(10)

loop_
_atom_site_label
_atom_site_type_symbol
_atom_site_thermal_displace_type
_atom_site_fract_x
_atom_site_fract_y
_atom_site_fract_z
_atom_site_occupancy
_atom_site_U_iso_or_equiv
_atom_site_calc_flag
_atom_site_refinement_flags
_atom_site_disorder_assembly
_atom_site_disorder_group
Cl1 Cl Uani 0.00200(10) 0.75240(10) 1.03090(10) 1.000 0.0824(6) . . . .
O1 O Uani 0.1345(2) 0.5362(2) 0.31430(10) 1.000 0.0551(6) . . . .
O2 O Uani 0.3309(2) 0.5685(2) 0.62230(10) 1.000 0.0579(6) . . . .
N1 N Uani 0.3282(2) 0.4726(2) 0.4248(2) 1.000 0.0417(6) . . . .
N2 N Uani 0.0957(2) 0.5479(2) 0.7195(2) 1.000 0.0444(6) . . . .
C1 C Uani 0.5831(3) 0.2602(3) 0.1921(2) 1.000 0.0614(12) . . . .
C2 C Uani 0.6306(4) 0.1325(3) 0.1564(2) 1.000 0.0833(12) . . . .
C3 C Uani 0.5424(4) 0.1251(4) 0.0837(3) 1.000 0.0912(16) . . . .
C4 C Uani 0.4084(4) 0.2430(4) 0.0476(2) 1.000 0.349(7) . . . .
C5 C Uani 0.3638(3) 0.3700(3) 0.0836(2) 1.000 0.0616(10) . . . .
C6 C Uani 0.4505(3) 0.3803(3) 0.1566(2) 1.000 0.0443(8) . . . .
C7 C Uani 0.3959(2) 0.5173(2) 0.2001(2) 1.000 0.0458(8) . . . .
C8 C Uani 0.2736(3) 0.5117(2) 0.3184(2) 1.000 0.0395(6) . . . .
C9 C Uani 0.2321(2) 0.4392(2) 0.5454(2) 1.000 0.0413(8) . . . .
C10 C Uani 0.2929(3) 0.2742(2) 0.6067(2) 1.000 0.0563(10) . . . .
C11 C Uani 0.4632(4) 0.2133(3) 0.6290(3) 1.000 0.0928(12) . . . .
C12 C Uani 0.2726(4) 0.1907(3) 0.5301(2) 1.000 0.0905(14) . . . .
C13 C Uani 0.2250(2) 0.5257(2) 0.6312(2) 1.000 0.0402(6) . . . .
C14 C Uani 0.0750(3) 0.6123(2) 0.8198(2) 1.000 0.0465(10) . . . .
C15 C Uani -0.0048(2) 0.7760(3) 0.7913(2) 1.000 0.0454(8) . . . .
C16 C Uani -0.0476(3) 0.8604(3) 0.6764(2) 1.000 0.0663(12) . . . .
C17 C Uani -0.1182(4) 1.0105(3) 0.6523(3) 1.000 0.0953(14) . . . .
C18 C Uani -0.1478(4) 1.0801(3) 0.7430(3) 1.000 0.0986(16) . . . .
C19 C Uani -0.1089(3) 1.0002(3) 0.8581(3) 1.000 0.0818(12) . . . .
C20 C Uani -0.0404(3) 0.8500(3) 0.8822(2) 1.000 0.0557(10) . . . .
H1 H Uiso 0.4278(14) 0.459(2) 0.420(2) 1.000 0.078(8) . . . .
H1A H Uiso 0.64190 0.26530 0.24140 1.000 0.0740 . . . .
H2 H Uiso 0.233(19) 0.517(2) 0.7164(17) 1.000 0.054(6) . . . .
H2A H Uiso 0.72070 0.05250 0.18100 1.000 0.1000 . . . .
H3 H Uiso 0.57400 0.03960 0.05880 1.000 0.1090 . . . .
H4 H Uiso 0.34860 0.23710 -0.00040 1.000 0.1010 . . . .
H5 H Uiso 0.27410 0.45020 0.05850 1.000 0.0740 . . . .
H7A H Uiso 0.34910 0.60220 0.13590 1.000 0.0560 . . . .
H7B H Uiso 0.48650 0.52560 0.21610 1.000 0.0560 . . . .
H9 H Uiso 0.12330 0.46930 0.53170 1.000 0.0490 . . . .
H10 H Uiso 0.22530 0.26020 0.68830 1.000 0.0670 . . . .
H11A H Uiso 0.49380 0.11140 0.67030 1.000 0.1400 . . . .
H11B H Uiso 0.47080 0.26490 0.68030 1.000 0.1400 . . . .
H11C H Uiso 0.53290 0.22500 0.55070 1.000 0.1400 . . . .
H12A H Uiso 0.33810 0.20140 0.44960 1.000 0.1350 . . . .
H12B H Uiso 0.16290 0.22930 0.52050 1.000 0.1350 . . . .
H12C H Uiso 0.30410 0.08910 0.57240 1.000 0.1350 . . . .
H14 H Uiso 0.01240 0.57160 0.89300 1.000 0.0560 . . . .
H14A H Uiso 0.17900 0.58420 0.84000 1.000 0.0560 . . . .
H16 H Uiso -0.02820 0.81440 0.61390 1.000 0.0790 . . . .
H17 H Uiso -0.14570 1.06460 0.57430 1.000 0.1150 . . . .
H18 H Uiso -0.19430 1.18150 0.72650 1.000 0.1180 . . . .
H19 H Uiso -0.12860 1.04720 0.91990 1.000 0.0980 . . . .

loop_
_geom_angle_atom_site_label_1
_geom_angle_atom_site_label_2
_geom_angle_atom_site_label_3
_geom_angle
_geom_angle_site_symmetry_1
_geom_angle_site_symmetry_2
_geom_angle_site_symmetry_3
_geom_angle_publ_flag
C8 N1 C9 121.7(2) . . . yes
C13 N2 C14 122.8(2) . . . yes
C13 O2 H2 45(6) . . . no
C2 C1 C6 121.5(3) . . . no
C8 N1 H1 118.0(14) . . . no
C9 N1 H1 120.1(14) . . . no
C13 N2 H2 45.3(11) . . . no
C14 N2 H2 83.4(17) . . . no
C1 C2 C3 119.1(3) . . . no
C2 C3 C4 120.7(3) . . . no
C3 C4 C5 119.2(3) . . . no
C4 C5 C6 121.2(3) . . . no
C5 C6 C7 120.6(3) . . . no
C1 C6 C5 118.2(3) . . . no
C1 C6 C7 121.2(2) . . . no
C6 C7 C8 109.39(18) . . . no
O1 C8 N1 123.3(2) . . . yes
N1 C8 C7 115.8(2) . . . yes
O1 C8 C7 120.8(2) . . . yes
N1 C9 C10 111.72(18) . . . yes
C10 C9 C13 110.92(18) . . . no
N1 C9 C13 110.94(18) . . . yes
C9 C10 C12 110.4(2) . . . no
C9 C10 C11 112.7(2) . . . no
C11 C10 C12 111.5(2) . . . no
O2 C13 N2 122.7(2) . . . yes
O2 C13 C9 123.24(19) . . . yes
N2 C13 C9 114.04(19) . . . yes
N2 C14 C15 114.74(19) . . . yes
C14 C15 C20 120.3(2) . . . no
C16 C15 C20 116.7(3) . . . no
C14 C15 C16 123.0(2) . . . no
C15 C16 C17 121.7(3) . . . no
C16 C17 C18 120.0(3) . . . no
C17 C18 C19 119.9(3) . . . no
C18 C19 C20 119.8(3) . . . no
Cl1 C20 C19 118.4(2) . . . yes
C15 C20 C19 121.8(2) . . . no
Cl1 C20 C15 119.8(2) . . . yes
C2 C1 H1A 119.00 . . . no
C6 C1 H1A 119.00 . . . no
C1 C2 H2A 120.00 . . . no
C3 C2 H2A 121.00 . . . no
C2 C3 H3 120.00 . . . no
C4 C3 H3 120.00 . . . no
C3 C4 H4 120.00 . . . no
C5 C4 H4 120.00 . . . no
C4 C5 H5 119.00 . . . no
C6 C5 H5 119.00 . . . no
C6 C7 H7A 110.00 . . . no
C6 C7 H7B 110.00 . . . no
C8 C7 H7A 110.00 . . . no
C8 C7 H7B 110.00 . . . no
H7A C7 H7B 108.00 . . . no
N1 C9 H9 108.00 . . . no
C10 C9 H9 108.00 . . . no
C13 C9 H9 108.00 . . . no
C9 C10 H10 107.00 . . . no
C11 C10 H10 107.00 . . . no
C12 C10 H10 107.00 . . . no
C10 C11 H11A 109.00 . . . no
C10 C11 H11B 109.00 . . . no
C10 C11 H11C 110.00 . . . no
H11A C11 H11B 109.00 . . . no
H11A C11 H11C 109.00 . . . no
H11B C11 H11C 109.00 . . . no
C10 C12 H12A 109.00 . . . no
C10 C12 H12B 109.00 . . . no
C10 C12 H12C 109.00 . . . no
H12A C12 H12B 110.00 . . . no
H12A C12 H12C 109.00 . . . no
H12B C12 H12C 109.00 . . . no
O2 C13 H2 74(9) . . . no
N2 C13 H2 59(9) . . . no
C9 C13 H2 143.0(18) . . . no
N2 C14 H14 109.00 . . . no
N2 C14 H14A 109.00 . . . no
C15 C14 H14 109.00 . . . no
C15 C14 H14A 109.00 . . . no
H14 C14 H14A 108.00 . . . no
C15 C16 H16 119.00 . . . no
C17 C16 H16 119.00 . . . no
C16 C17 H17 120.00 . . . no
C18 C17 H17 120.00 . . . no
C17 C18 H18 120.00 . . . no
C19 C18 H18 120.00 . . . no
C18 C19 H19 120.00 . . . no
C20 C19 H19 120.00 . . . no

loop_
_geom_bond_atom_site_label_1
_geom_bond_atom_site_label_2
_geom_bond_distance
_geom_bond_site_symmetry_1
_geom_bond_site_symmetry_2
_geom_bond_publ_flag
Cl1 C20 1.738(3) . . yes
O1 C8 1.237(4) . . yes
O2 C13 1.233(3) . . yes
N1 C8 1.337(3) . . yes
N1 C9 1.453(3) . . yes
N2 C13 1.334(3) . . yes
N2 C14 1.453(3) . . yes
O2 H2 1.34(11) . . no
C1 C2 1.379(4) . . no
N1 H1 0.877(18) . . no
C1 C6 1.376(4) . . no
N2 H2 1.19(17) . . no
C2 C3 1.382(5) . . no
C3 C4 1.377(6) . . no
C4 C5 1.380(5) . . no
C5 C6 1.390(4) . . no
C6 C7 1.506(3) . . no
C7 C8 1.518(3) . . no
C9 C10 1.540(3) . . no
C9 C13 1.523(3) . . no
C10 C11 1.515(5) . . no
C10 C12 1.533(4) . . no
C14 C15 1.503(3) . . no
C15 C20 1.389(4) . . no
C15 C16 1.385(3) . . no
C16 C17 1.377(4) . . no
C17 C18 1.368(4) . . no
C18 C19 1.368(5) . . no
C19 C20 1.377(4) . . no
C1 H1A 0.9300 . . no
C2 H2A 0.9300 . . no
C3 H3 0.9300 . . no
C4 H4 0.9300 . . no
C5 H5 0.9300 . . no
C7 H7A 0.9700 . . no
C7 H7B 0.9700 . . no
C9 H9 0.9800 . . no
C10 H10 0.9800 . . no
C11 H11A 0.9600 . . no
C11 H11B 0.9600 . . no
C11 H11C 0.9600 . . no
C12 H12A 0.9600 . . no
C12 H12B 0.9600 . . no
C12 H12C 0.9600 . . no
C13 H2 0.98(7) . . no
C14 H14 0.9700 . . no
C14 H14A 0.9700 . . no
C16 H16 0.9300 . . no
C17 H17 0.9300 . . no
C18 H18 0.9300 . . no
C19 H19 0.9300 . . no

loop_
_geom_hbond_atom_site_label_D
_geom_hbond_atom_site_label_H
_geom_hbond_atom_site_label_A
_geom_hbond_distance_DH
_geom_hbond_distance_HA
_geom_hbond_distance_DA
_geom_hbond_angle_DHA
_geom_hbond_site_symmetry_A
_geom_hbond_publ_flag
N1 H1 O2 0.877(18) 2.099(18) 2.968(3) 171(2) 2_666 yes
O2 H2 N2 1.34(11) 1.19(17) 2.253(3) 126(6) . yes
C7 H7B O2 0.9700 2.5600 3.387(3) 143.00 2_666 yes
C9 H9 O1 0.9800 2.3500 2.791(3) 106.00 . yes
C9 H9 O1 0.9800 2.5800 3.313(3) 131.00 2_566 yes
C16 H16 N2 0.9300 2.5200 2.871(4) 103.00 . yes

loop_
_geom_torsion_atom_site_label_1
_geom_torsion_atom_site_label_2
_geom_torsion_atom_site_label_3
_geom_torsion_atom_site_label_4
_geom_torsion
_geom_torsion_site_symmetry_1
_geom_torsion_site_symmetry_2
_geom_torsion_site_symmetry_3
_geom_torsion_site_symmetry_4
_geom_torsion_publ_flag
C9 N1 C8 O1 7.3(3) . . . . no
C9 N1 C8 C7 -169.65(18) . . . . no
C8 N1 C9 C10 107.2(2) . . . . no
C8 N1 C9 C13 -128.4(2) . . . . no
C14 N2 C13 O2 -5.9(3) . . . . no
C14 N2 C13 C9 172.40(19) . . . . no
C13 N2 C14 C15 89.6(3) . . . . no
C6 C1 C2 C3 -0.3(4) . . . . no
C2 C1 C6 C5 0.3(4) . . . . no
C2 C1 C6 C7 177.6(2) . . . . no
C1 C2 C3 C4 -0.3(5) . . . . no
C2 C3 C4 C5 0.8(5) . . . . no
C3 C4 C5 C6 -0.7(4) . . . . no
C4 C5 C6 C1 0.2(4) . . . . no
C4 C5 C6 C7 -177.1(2) . . . . no
C1 C6 C7 C8 -92.6(3) . . . . no
C5 C6 C7 C8 84.6(3) . . . . no
C6 C7 C8 O1 -76.9(3) . . . . no
C6 C7 C8 N1 100.1(2) . . . . no
N1 C9 C10 C11 60.2(3) . . . . no
N1 C9 C10 C12 -65.4(3) . . . . no
C13 C9 C10 C11 -64.2(3) . . . . no
C13 C9 C10 C12 170.3(2) . . . . no
N1 C9 C13 O2 -27.1(3) . . . . no
N1 C9 C13 N2 154.61(19) . . . . no
C10 C9 C13 O2 97.6(3) . . . . no
C10 C9 C13 N2 -80.6(2) . . . . no
N2 C14 C15 C16 -3.5(4) . . . . no
N2 C14 C15 C20 176.0(2) . . . . no
C14 C15 C16 C17 -178.9(3) . . . . no
C20 C15 C16 C17 1.6(4) . . . . no
C14 C15 C20 Cl1 -2.0(4) . . . . no
C14 C15 C20 C19 177.9(3) . . . . no
C16 C15 C20 Cl1 177.5(2) . . . . no
C16 C15 C20 C19 -2.6(4) . . . . no
C15 C16 C17 C18 0.0(6) . . . . no
C16 C17 C18 C19 -0.8(6) . . . . no
C17 C18 C19 C20 -0.1(6) . . . . no
C18 C19 C20 Cl1 -178.2(3) . . . . no
C18 C19 C20 C15 1.9(5) . . . . no
